data_7216754
loop_
_publ_author_name
'Copolovici, Dana'
'Isaia, Francesco'
'Breunig, Hans J.'
'Ra\,t, Ciprian I.'
'Silvestru, Cristian'

_publ_section_title
;
 Palladium(ii) complexes with chiral organoantimony(iii) ligands. Solution
 behaviour and solid state structures
;
_journal_issue 51
_journal_name_full 'RSC Advances'
_journal_page_first 26569
_journal_paper_doi 10.1039/c4ra03482a
_journal_volume 4
_journal_year 2014
_chemical_formula_moiety 'C27 H34 Cl2 N Pd Sb'
_chemical_formula_sum 'C27 H34 Cl2 N Pd Sb'
_chemical_formula_weight 671.60
_chemical_name_systematic
; 
 ? 
;
_space_group_IT_number 14
_symmetry_cell_setting monoclinic
_symmetry_space_group_name_Hall '-P 2yn'
_symmetry_space_group_name_H-M 'P 1 21/n 1'
_atom_sites_solution_hydrogens geom
_atom_sites_solution_primary direct
_atom_sites_solution_secondary difmap
_audit_creation_method SHELXL-97
_cell_angle_alpha 90.00
_cell_angle_beta 107.6790(10)
_cell_angle_gamma 90.00
_cell_formula_units_Z 4
_cell_length_a 9.3725(7)
_cell_length_b 23.1231(18)
_cell_length_c 12.9278(10)
_cell_measurement_reflns_used 4963
_cell_measurement_temperature 297(2)
_cell_measurement_theta_max 23.75
_cell_measurement_theta_min 2.38
_cell_volume 2669.4(4)
_computing_cell_refinement 'Bruker SMART'
_computing_data_collection 'Bruker SMART'
_computing_data_reduction 'Bruker SAINT'
_computing_molecular_graphics 'Bruker SHELXTL'
_computing_publication_material 'Bruker SHELXTL'
_computing_structure_refinement 'Bruker SHELXTL'
_computing_structure_solution 'Bruker SHELXTL'
_diffrn_ambient_temperature 297(2)
_diffrn_measured_fraction_theta_full 1.000
_diffrn_measured_fraction_theta_max 1.000
_diffrn_measurement_device_type 'CCD area detector'
_diffrn_measurement_method 'phi and omega scans'
_diffrn_radiation_monochromator graphite
_diffrn_radiation_source 'fine-focus sealed tube'
_diffrn_radiation_type MoK\a
_diffrn_radiation_wavelength 0.71073
_diffrn_reflns_av_R_equivalents 0.0441
_diffrn_reflns_av_sigmaI/netI 0.0389
_diffrn_reflns_limit_h_max 11
_diffrn_reflns_limit_h_min -11
_diffrn_reflns_limit_k_max 27
_diffrn_reflns_limit_k_min -27
_diffrn_reflns_limit_l_max 15
_diffrn_reflns_limit_l_min -15
_diffrn_reflns_number 19169
_diffrn_reflns_theta_full 25.00
_diffrn_reflns_theta_max 25.00
_diffrn_reflns_theta_min 1.76
_exptl_absorpt_coefficient_mu 1.901
_exptl_absorpt_correction_T_max 0.8628
_exptl_absorpt_correction_T_min 0.7023
_exptl_absorpt_correction_type multi-scan
_exptl_absorpt_process_details 'Bruker, 2001.'
_exptl_crystal_colour colourless
_exptl_crystal_density_diffrn 1.671
_exptl_crystal_density_method 'not measured'
_exptl_crystal_description block
_exptl_crystal_F_000 1336
_exptl_crystal_size_max 0.20
_exptl_crystal_size_mid 0.16
_exptl_crystal_size_min 0.08
_refine_diff_density_max 0.986
_refine_diff_density_min -0.691
_refine_diff_density_rms 0.095
_refine_ls_extinction_method none
_refine_ls_goodness_of_fit_ref 1.137
_refine_ls_hydrogen_treatment constr
_refine_ls_matrix_type full
_refine_ls_number_parameters 297
_refine_ls_number_reflns 4704
_refine_ls_number_restraints 0
_refine_ls_restrained_S_all 1.137
_refine_ls_R_factor_all 0.0433
_refine_ls_R_factor_gt 0.0384
_refine_ls_shift/su_max 0.001
_refine_ls_shift/su_mean 0.000
_refine_ls_structure_factor_coef Fsqd
_refine_ls_weighting_details 'calc w=1/[\s^2^(Fo^2^)+(0.0301P)^2^+3.5047P] where P=(Fo^2^+2Fc^2^)/3'
_refine_ls_weighting_scheme calc
_refine_ls_wR_factor_gt 0.0818
_refine_ls_wR_factor_ref 0.0838
_reflns_number_gt 4303
_reflns_number_total 4704
_reflns_threshold_expression >2sigma(I)
_cod_data_source_file c4ra03482a2.cif
_cod_data_source_block 307rich
_cod_depositor_comments
;
The following automatic conversions were performed:

'_symmetry_cell_setting' value 'Monoclinic' changed to 'monoclinic'
according to
/usr/data/users/saulius/crontab/automatic-downloads/rss-feeds/RSC/lib/dictionaries/cif_core.dic
dictionary named 'cif_core.dic' version 2.4.2 from 2011-04-26.

Automatic conversion script
Id: cif_fix_values 2281 2013-09-26 08:29:07Z andrius 
;
_cod_original_sg_symbol_H-M 'P2(1)/n  '
_cod_database_code 7216754

loop_
_symmetry_equiv_pos_as_xyz
'x, y, z'
'-x+1/2, y+1/2, -z+1/2'
'-x, -y, -z'
'x-1/2, -y-1/2, z-1/2'

loop_
_atom_site_label
_atom_site_type_symbol
_atom_site_fract_x
_atom_site_fract_y
_atom_site_fract_z
_atom_site_U_iso_or_equiv
_atom_site_adp_type
_atom_site_occupancy
_atom_site_symmetry_multiplicity
_atom_site_calc_flag
_atom_site_refinement_flags
C1 C 0.0630(5) 0.08945(19) 0.1970(4) 0.0299(10) Uani 1 1 d .
C2 C 0.0038(5) 0.1053(2) 0.2797(4) 0.0344(11) Uani 1 1 d .
C3 C -0.1196(6) 0.0750(2) 0.2884(4) 0.0469(13) Uani 1 1 d .
H3 H -0.1618 0.0853 0.3423 0.056 Uiso 1 1 calc R
C4 C -0.1812(6) 0.0301(2) 0.2191(5) 0.0503(14) Uani 1 1 d .
H4 H -0.2625 0.0098 0.2279 0.060 Uiso 1 1 calc R
C5 C -0.1236(6) 0.0153(2) 0.1381(4) 0.0450(13) Uani 1 1 d .
H5 H -0.1654 -0.0148 0.0910 0.054 Uiso 1 1 calc R
C6 C -0.0029(6) 0.0454(2) 0.1264(4) 0.0407(12) Uani 1 1 d .
H6 H 0.0351 0.0359 0.0700 0.049 Uiso 1 1 calc R
C7 C 0.0702(6) 0.1523(2) 0.3609(4) 0.0386(12) Uani 1 1 d .
H7A H 0.0265 0.1493 0.4198 0.046 Uiso 1 1 calc R
H7B H 0.1767 0.1450 0.3912 0.046 Uiso 1 1 calc R
C8 C -0.1131(6) 0.2240(3) 0.2628(5) 0.0608(17) Uani 1 1 d .
H8A H -0.1695 0.2159 0.3119 0.091 Uiso 1 1 calc R
H8B H -0.1463 0.1991 0.2006 0.091 Uiso 1 1 calc R
H8C H -0.1279 0.2636 0.2397 0.091 Uiso 1 1 calc R
C9 C 0.0967(7) 0.2508(2) 0.4170(4) 0.0572(16) Uani 1 1 d .
H9A H 0.0875 0.2907 0.3956 0.086 Uiso 1 1 calc R
H9B H 0.1990 0.2425 0.4569 0.086 Uiso 1 1 calc R
H9C H 0.0340 0.2432 0.4619 0.086 Uiso 1 1 calc R
C10 C 0.2260(5) 0.13028(18) 0.0111(3) 0.0277(10) Uani 1 1 d .
C11 C 0.0851(5) 0.14205(19) -0.0631(4) 0.0327(11) Uani 1 1 d .
C12 C 0.0700(6) 0.1386(2) -0.1732(4) 0.0394(12) Uani 1 1 d .
H12 H -0.0238 0.1450 -0.2228 0.047 Uiso 1 1 calc R
C13 C 0.1888(6) 0.1261(2) -0.2119(4) 0.0384(12) Uani 1 1 d .
C14 C 0.3281(6) 0.1171(2) -0.1369(4) 0.0361(11) Uani 1 1 d .
H14 H 0.4095 0.1093 -0.1616 0.043 Uiso 1 1 calc R
C15 C 0.3495(5) 0.1193(2) -0.0256(4) 0.0317(10) Uani 1 1 d .
C16 C -0.0498(5) 0.1617(2) -0.0332(4) 0.0437(13) Uani 1 1 d .
H16A H -0.1230 0.1771 -0.0963 0.066 Uiso 1 1 calc R
H16B H -0.0208 0.1912 0.0216 0.066 Uiso 1 1 calc R
H16C H -0.0919 0.1295 -0.0057 0.066 Uiso 1 1 calc R
C17 C 0.1679(8) 0.1233(3) -0.3318(4) 0.0606(16) Uani 1 1 d .
H17A H 0.1162 0.0883 -0.3610 0.091 Uiso 1 1 calc R
H17B H 0.2640 0.1238 -0.3440 0.091 Uiso 1 1 calc R
H17C H 0.1103 0.1560 -0.3671 0.091 Uiso 1 1 calc R
C18 C 0.5062(5) 0.1127(3) 0.0508(4) 0.0479(14) Uani 1 1 d .
H18A H 0.5339 0.1471 0.0938 0.072 Uiso 1 1 calc R
H18B H 0.5747 0.1066 0.0097 0.072 Uiso 1 1 calc R
H18C H 0.5098 0.0802 0.0977 0.072 Uiso 1 1 calc R
C19 C 0.4299(5) 0.0952(2) 0.2894(4) 0.0314(10) Uani 1 1 d .
C20 C 0.5232(6) 0.1258(2) 0.3781(4) 0.0402(12) Uani 1 1 d .
C21 C 0.6290(5) 0.0947(3) 0.4580(4) 0.0470(14) Uani 1 1 d .
H21 H 0.6906 0.1145 0.5176 0.056 Uiso 1 1 calc R
C22 C 0.6456(6) 0.0358(3) 0.4519(4) 0.0471(14) Uani 1 1 d .
C23 C 0.5534(6) 0.0068(2) 0.3634(4) 0.0467(14) Uani 1 1 d .
H23 H 0.5634 -0.0331 0.3584 0.056 Uiso 1 1 calc R
C24 C 0.4452(5) 0.0357(2) 0.2809(4) 0.0378(11) Uani 1 1 d .
C25 C 0.5174(7) 0.1902(2) 0.3929(5) 0.0650(18) Uani 1 1 d .
H25A H 0.5235 0.2094 0.3285 0.098 Uiso 1 1 calc R
H25B H 0.6001 0.2019 0.4537 0.098 Uiso 1 1 calc R
H25C H 0.4251 0.2003 0.4060 0.098 Uiso 1 1 calc R
C26 C 0.7648(7) 0.0040(3) 0.5387(5) 0.075(2) Uani 1 1 d .
H26A H 0.7278 -0.0333 0.5505 0.113 Uiso 1 1 calc R
H26B H 0.7901 0.0258 0.6049 0.113 Uiso 1 1 calc R
H26C H 0.8524 -0.0006 0.5156 0.113 Uiso 1 1 calc R
C27 C 0.3528(6) -0.0002(2) 0.1867(5) 0.0526(14) Uani 1 1 d .
H27A H 0.4134 -0.0308 0.1723 0.079 Uiso 1 1 calc R
H27B H 0.3172 0.0238 0.1235 0.079 Uiso 1 1 calc R
H27C H 0.2690 -0.0165 0.2046 0.079 Uiso 1 1 calc R
Cl1 Cl 0.34091(14) 0.26259(5) 0.11981(10) 0.0431(3) Uani 1 1 d .
Cl2 Cl 0.10174(17) 0.33766(6) 0.21529(12) 0.0541(4) Uani 1 1 d .
N1 N 0.0497(5) 0.21358(17) 0.3189(3) 0.0396(10) Uani 1 1 d .
Pd1 Pd 0.17987(4) 0.239762(15) 0.21736(3) 0.03015(11) Uani 1 1 d .
Sb1 Sb 0.24464(3) 0.139596(12) 0.17878(2) 0.02630(10) Uani 1 1 d .

loop_
_atom_site_aniso_label
_atom_site_aniso_U_11
_atom_site_aniso_U_22
_atom_site_aniso_U_33
_atom_site_aniso_U_23
_atom_site_aniso_U_13
_atom_site_aniso_U_12
C1 0.031(2) 0.027(2) 0.035(3) 0.007(2) 0.014(2) 0.002(2)
C2 0.043(3) 0.029(3) 0.033(3) 0.006(2) 0.015(2) 0.002(2)
C3 0.057(3) 0.044(3) 0.053(3) 0.008(3) 0.036(3) 0.003(3)
C4 0.043(3) 0.045(3) 0.068(4) 0.004(3) 0.025(3) -0.006(3)
C5 0.045(3) 0.038(3) 0.052(3) -0.006(2) 0.016(3) -0.010(2)
C6 0.044(3) 0.034(3) 0.049(3) -0.003(2) 0.022(2) -0.004(2)
C7 0.054(3) 0.036(3) 0.031(3) -0.001(2) 0.021(2) -0.002(2)
C8 0.055(4) 0.048(4) 0.089(5) 0.009(3) 0.037(3) 0.016(3)
C9 0.092(5) 0.046(3) 0.046(3) -0.017(3) 0.040(3) -0.015(3)
C10 0.034(2) 0.025(2) 0.026(2) 0.0010(18) 0.0107(19) -0.0002(19)
C11 0.035(3) 0.026(2) 0.036(3) 0.001(2) 0.008(2) 0.004(2)
C12 0.040(3) 0.037(3) 0.036(3) 0.002(2) 0.005(2) 0.008(2)
C13 0.058(3) 0.031(3) 0.027(3) 0.001(2) 0.014(2) 0.000(2)
C14 0.045(3) 0.032(3) 0.038(3) 0.000(2) 0.022(2) -0.002(2)
C15 0.032(3) 0.030(2) 0.034(3) 0.002(2) 0.012(2) 0.000(2)
C16 0.035(3) 0.052(3) 0.042(3) 0.006(2) 0.007(2) 0.012(2)
C17 0.079(4) 0.069(4) 0.033(3) 0.001(3) 0.014(3) 0.016(3)
C18 0.030(3) 0.069(4) 0.047(3) 0.010(3) 0.016(2) 0.006(3)
C19 0.033(3) 0.034(3) 0.029(2) 0.008(2) 0.013(2) 0.010(2)
C20 0.042(3) 0.045(3) 0.032(3) 0.001(2) 0.008(2) 0.005(2)
C21 0.032(3) 0.077(4) 0.030(3) 0.002(3) 0.006(2) 0.008(3)
C22 0.040(3) 0.070(4) 0.040(3) 0.022(3) 0.023(3) 0.020(3)
C23 0.053(3) 0.046(3) 0.050(3) 0.020(3) 0.030(3) 0.020(3)
C24 0.041(3) 0.038(3) 0.040(3) 0.009(2) 0.022(2) 0.007(2)
C25 0.060(4) 0.056(4) 0.059(4) -0.015(3) -0.012(3) 0.000(3)
C26 0.059(4) 0.105(6) 0.062(4) 0.039(4) 0.019(3) 0.038(4)
C27 0.060(4) 0.038(3) 0.062(4) -0.002(3) 0.021(3) 0.007(3)
Cl1 0.0472(7) 0.0407(7) 0.0458(7) -0.0002(6) 0.0209(6) -0.0095(6)
Cl2 0.0740(10) 0.0322(7) 0.0646(9) 0.0031(6) 0.0338(8) 0.0113(7)
N1 0.053(3) 0.033(2) 0.039(2) -0.0046(18) 0.022(2) 0.000(2)
Pd1 0.0359(2) 0.0259(2) 0.0295(2) -0.00073(14) 0.01124(16) 0.00231(15)
Sb1 0.02823(17) 0.02537(17) 0.02614(17) -0.00038(12) 0.00952(13) 0.00159(12)

loop_
_atom_type_symbol
_atom_type_description
_atom_type_scat_dispersion_real
_atom_type_scat_dispersion_imag
_atom_type_scat_source
C C 0.0033 0.0016 'International Tables Vol C Tables 4.2.6.8 and 6.1.1.4'
H H 0.0000 0.0000 'International Tables Vol C Tables 4.2.6.8 and 6.1.1.4'
N N 0.0061 0.0033 'International Tables Vol C Tables 4.2.6.8 and 6.1.1.4'
Cl Cl 0.1484 0.1585 'International Tables Vol C Tables 4.2.6.8 and 6.1.1.4'
Pd Pd -0.9988 1.0072 'International Tables Vol C Tables 4.2.6.8 and 6.1.1.4'
Sb Sb -0.5866 1.5461 'International Tables Vol C Tables 4.2.6.8 and 6.1.1.4'

loop_
_geom_angle_atom_site_label_1
_geom_angle_atom_site_label_2
_geom_angle_atom_site_label_3
_geom_angle
C6 C1 C2 119.8(4)
C6 C1 Sb1 122.7(3)
C2 C1 Sb1 117.3(3)
C3 C2 C1 117.8(4)
C3 C2 C7 119.0(4)
C1 C2 C7 123.2(4)
C4 C3 C2 121.5(5)
C5 C4 C3 120.2(5)
C4 C5 C6 119.4(5)
C5 C6 C1 121.2(5)
N1 C7 C2 116.5(4)
C15 C10 C11 120.4(4)
C15 C10 Sb1 122.8(3)
C11 C10 Sb1 116.4(3)
C12 C11 C10 118.1(4)
C12 C11 C16 116.8(4)
C10 C11 C16 125.1(4)
C13 C12 C11 122.7(5)
C12 C13 C14 117.9(4)
C12 C13 C17 121.0(5)
C14 C13 C17 121.0(5)
C13 C14 C15 121.9(4)
C14 C15 C10 118.8(4)
C14 C15 C18 118.7(4)
C10 C15 C18 122.4(4)
C24 C19 C20 120.7(4)
C24 C19 Sb1 120.2(4)
C20 C19 Sb1 118.6(3)
C21 C20 C19 118.0(5)
C21 C20 C25 117.5(5)
C19 C20 C25 124.5(4)
C22 C21 C20 122.4(5)
C21 C22 C23 118.4(5)
C21 C22 C26 120.6(6)
C23 C22 C26 121.0(6)
C22 C23 C24 121.7(5)
C19 C24 C23 118.8(5)
C19 C24 C27 124.1(4)
C23 C24 C27 117.1(5)
C9 N1 C8 108.4(4)
C9 N1 C7 105.3(4)
C8 N1 C7 109.0(4)
C9 N1 Pd1 106.5(3)
C8 N1 Pd1 110.2(3)
C7 N1 Pd1 117.0(3)
N1 Pd1 Cl1 173.96(12)
N1 Pd1 Cl2 92.60(11)
Cl1 Pd1 Cl2 91.51(5)
N1 Pd1 Sb1 94.55(11)
Cl1 Pd1 Sb1 82.12(3)
Cl2 Pd1 Sb1 168.34(4)
C1 Sb1 C10 103.64(17)
C1 Sb1 C19 100.23(17)
C10 Sb1 C19 115.40(16)
C1 Sb1 Pd1 103.49(12)
C10 Sb1 Pd1 110.42(11)
C19 Sb1 Pd1 120.68(13)

loop_
_geom_bond_atom_site_label_1
_geom_bond_atom_site_label_2
_geom_bond_distance
C1 C6 1.382(6)
C1 C2 1.395(6)
C1 Sb1 2.131(4)
C2 C3 1.386(7)
C2 C7 1.509(7)
C3 C4 1.379(7)
C4 C5 1.360(7)
C5 C6 1.374(7)
C7 N1 1.508(6)
C8 N1 1.497(7)
C9 N1 1.484(6)
C10 C15 1.401(6)
C10 C11 1.403(6)
C10 Sb1 2.133(4)
C11 C12 1.388(7)
C11 C16 1.501(6)
C12 C13 1.383(7)
C13 C14 1.385(7)
C13 C17 1.504(7)
C14 C15 1.392(6)
C15 C18 1.509(6)
C19 C24 1.389(7)
C19 C20 1.404(7)
C19 Sb1 2.147(4)
C20 C21 1.396(7)
C20 C25 1.503(7)
C21 C22 1.375(8)
C22 C23 1.381(8)
C22 C26 1.511(7)
C23 C24 1.399(7)
C24 C27 1.511(7)
Cl1 Pd1 2.3029(13)
Cl2 Pd1 2.3769(13)
N1 Pd1 2.133(4)
Pd1 Sb1 2.4831(5)

loop_
_geom_torsion_atom_site_label_1
_geom_torsion_atom_site_label_2
_geom_torsion_atom_site_label_3
_geom_torsion_atom_site_label_4
_geom_torsion
C6 C1 C2 C3 0.9(7)
Sb1 C1 C2 C3 176.5(3)
C6 C1 C2 C7 179.2(4)
Sb1 C1 C2 C7 -5.2(6)
C1 C2 C3 C4 1.0(7)
C7 C2 C3 C4 -177.4(5)
C2 C3 C4 C5 -1.6(8)
C3 C4 C5 C6 0.4(8)
C4 C5 C6 C1 1.5(8)
C2 C1 C6 C5 -2.1(7)
Sb1 C1 C6 C5 -177.5(4)
C3 C2 C7 N1 -110.1(5)
C1 C2 C7 N1 71.6(6)
C15 C10 C11 C12 4.3(7)
Sb1 C10 C11 C12 177.6(3)
C15 C10 C11 C16 -171.8(4)
Sb1 C10 C11 C16 1.5(6)
C10 C11 C12 C13 -2.3(7)
C16 C11 C12 C13 174.1(5)
C11 C12 C13 C14 -0.4(7)
C11 C12 C13 C17 -179.4(5)
C12 C13 C14 C15 1.2(7)
C17 C13 C14 C15 -179.8(5)
C13 C14 C15 C10 0.8(7)
C13 C14 C15 C18 -176.3(5)
C11 C10 C15 C14 -3.6(7)
Sb1 C10 C15 C14 -176.5(3)
C11 C10 C15 C18 173.4(4)
Sb1 C10 C15 C18 0.5(6)
C24 C19 C20 C21 -1.4(7)
Sb1 C19 C20 C21 170.6(4)
C24 C19 C20 C25 178.5(5)
Sb1 C19 C20 C25 -9.5(7)
C19 C20 C21 C22 0.8(8)
C25 C20 C21 C22 -179.0(5)
C20 C21 C22 C23 -0.2(8)
C20 C21 C22 C26 178.1(5)
C21 C22 C23 C24 0.1(7)
C26 C22 C23 C24 -178.2(5)
C20 C19 C24 C23 1.3(7)
Sb1 C19 C24 C23 -170.5(3)
C20 C19 C24 C27 -178.1(5)
Sb1 C19 C24 C27 10.1(6)
C22 C23 C24 C19 -0.6(7)
C22 C23 C24 C27 178.8(5)
C2 C7 N1 C9 169.0(4)
C2 C7 N1 C8 52.9(6)
C2 C7 N1 Pd1 -72.9(5)
C9 N1 Pd1 Cl2 -55.3(3)
C8 N1 Pd1 Cl2 62.1(3)
C7 N1 Pd1 Cl2 -172.8(3)
C9 N1 Pd1 Sb1 133.9(3)
C8 N1 Pd1 Sb1 -108.7(3)
C7 N1 Pd1 Sb1 16.5(3)
C6 C1 Sb1 C10 22.6(4)
C2 C1 Sb1 C10 -152.9(3)
C6 C1 Sb1 C19 -96.9(4)
C2 C1 Sb1 C19 87.6(4)
C6 C1 Sb1 Pd1 137.9(4)
C2 C1 Sb1 Pd1 -37.6(4)
C15 C10 Sb1 C1 -135.4(4)
C11 C10 Sb1 C1 51.5(4)
C15 C10 Sb1 C19 -26.8(4)
C11 C10 Sb1 C19 160.0(3)
C15 C10 Sb1 Pd1 114.4(3)
C11 C10 Sb1 Pd1 -58.7(3)
C24 C19 Sb1 C1 52.9(4)
C20 C19 Sb1 C1 -119.1(4)
C24 C19 Sb1 C10 -57.7(4)
C20 C19 Sb1 C10 130.3(4)
C24 C19 Sb1 Pd1 165.4(3)
C20 C19 Sb1 Pd1 -6.6(4)
N1 Pd1 Sb1 C1 26.68(17)
Cl1 Pd1 Sb1 C1 -158.39(13)
Cl2 Pd1 Sb1 C1 -101.0(2)
N1 Pd1 Sb1 C10 137.05(17)
Cl1 Pd1 Sb1 C10 -48.02(13)
Cl2 Pd1 Sb1 C10 9.4(2)
N1 Pd1 Sb1 C19 -84.09(18)
Cl1 Pd1 Sb1 C19 90.84(14)
Cl2 Pd1 Sb1 C19 148.2(2)
